data_7121438
loop_
_publ_author_name
'Roy, Subhasish'
'Pradhan, Sourav'
'Punniyamurthy, Tharmalingam'

_publ_section_title
;
 Copper-mediated regioselective C-H etherification of naphthylamides with
 arylboronic acids using water as an oxygen source.
;
_journal_issue 31
_journal_name_full 'Chemical communications (Cambridge, England)'
_journal_page_first 3899
_journal_page_last 3902
_journal_paper_doi 10.1039/c8cc02158a
_journal_volume 54
_journal_year 2018
_chemical_formula_moiety 'C26 H19 N3 O3'
_chemical_formula_sum 'C26 H19 N3 O3'
_chemical_formula_weight 421.44
_space_group_IT_number 2
_space_group_name_Hall '-P 1'
_space_group_name_H-M_alt 'P -1'
_symmetry_cell_setting triclinic
_symmetry_space_group_name_Hall '-P 1'
_symmetry_space_group_name_H-M 'P -1'
_atom_sites_solution_hydrogens geom
_atom_sites_solution_primary direct
_atom_sites_solution_secondary difmap
_audit_block_doi 10.5517/ccdc.csd.cc1n9sc3
_audit_creation_method SHELXL-97
_audit_update_record
;
2017-01-20 deposited with the CCDC.
2018-03-26 downloaded from the CCDC.
;
_cell_angle_alpha 97.838(7)
_cell_angle_beta 98.644(5)
_cell_angle_gamma 91.067(8)
_cell_formula_units_Z 2
_cell_length_a 8.8838(6)
_cell_length_b 8.9296(11)
_cell_length_c 13.3506(8)
_cell_measurement_reflns_used 1248
_cell_measurement_temperature 293(2)
_cell_measurement_theta_max 27.65
_cell_measurement_theta_min 3.92
_cell_volume 1036.45(16)
_computing_structure_refinement 'SHELXL-97 (Sheldrick, 1997)'
_computing_structure_solution 'SHELXS-97 (Sheldrick, 1990)'
_diffrn_ambient_temperature 293(2)
_diffrn_measured_fraction_theta_full 0.997
_diffrn_measured_fraction_theta_max 0.997
_diffrn_measurement_device_type 'CCD area detector'
_diffrn_measurement_method 'phi and omega scans'
_diffrn_radiation_monochromator graphite
_diffrn_radiation_source 'fine-focus sealed tube'
_diffrn_radiation_type MoK\a
_diffrn_radiation_wavelength 0.71073
_diffrn_reflns_av_R_equivalents 0.0149
_diffrn_reflns_av_sigmaI/netI 0.0301
_diffrn_reflns_limit_h_max 7
_diffrn_reflns_limit_h_min -10
_diffrn_reflns_limit_k_max 9
_diffrn_reflns_limit_k_min -8
_diffrn_reflns_limit_l_max 16
_diffrn_reflns_limit_l_min -10
_diffrn_reflns_number 3783
_diffrn_reflns_theta_full 25.25
_diffrn_reflns_theta_max 25.25
_diffrn_reflns_theta_min 2.99
_exptl_absorpt_coefficient_mu 0.090
_exptl_absorpt_correction_T_max 0.989
_exptl_absorpt_correction_T_min 0.974
_exptl_absorpt_correction_type multi-scan
_exptl_absorpt_process_details multi-Scan
_exptl_crystal_colour Colourless
_exptl_crystal_density_diffrn 1.350
_exptl_crystal_density_method 'not measured'
_exptl_crystal_description Needle
_exptl_crystal_F_000 440
_exptl_crystal_size_max 0.32
_exptl_crystal_size_mid 0.24
_exptl_crystal_size_min 0.12
_refine_diff_density_max 0.155
_refine_diff_density_min -0.162
_refine_diff_density_rms 0.036
_refine_ls_extinction_method none
_refine_ls_goodness_of_fit_ref 1.048
_refine_ls_hydrogen_treatment mixed
_refine_ls_matrix_type full
_refine_ls_number_parameters 290
_refine_ls_number_reflns 3740
_refine_ls_number_restraints 0
_refine_ls_restrained_S_all 1.048
_refine_ls_R_factor_all 0.0630
_refine_ls_R_factor_gt 0.0491
_refine_ls_shift/su_max 0.000
_refine_ls_shift/su_mean 0.000
_refine_ls_structure_factor_coef Fsqd
_refine_ls_weighting_details 'calc w=1/[\s^2^(Fo^2^)+(0.0100P)^2^+1.0000P] where P=(Fo^2^+2Fc^2^)/3'
_refine_ls_weighting_scheme calc
_refine_ls_wR_factor_gt 0.1001
_refine_ls_wR_factor_ref 0.1076
_reflns_number_gt 2930
_reflns_number_total 3740
_reflns_threshold_expression >2sigma(I)
_cod_data_source_file c8cc02158a2.cif
_cod_data_source_block exp_3462
_cod_depositor_comments
;
The following automatic conversions were performed:

'_symmetry_cell_setting' value 'Triclinic' changed to 'triclinic'
according to
/home/data/users/saulius/crontab/automatic-downloads/rss-feeds/RSC/lib/dictionaries/cif_core.dic
dictionary named 'cif_core.dic' version 2.4.2 from 2011-04-26.

'_exptl_absorpt_correction_type' value 'multi-Scan' changed to
'multi-scan' according to
/home/data/users/saulius/crontab/automatic-downloads/rss-feeds/RSC/lib/dictionaries/cif_core.dic
dictionary named 'cif_core.dic' version 2.4.2 from 2011-04-26.

Automatic conversion script
Id: cif_fix_values 4973 2017-02-22 13:04:09Z antanas 

 Adding full bibliography for 7121438.cif.
;
_cod_original_cell_volume 1036.44(16)
_cod_database_code 7121438

loop_
_symmetry_equiv_pos_as_xyz
'x, y, z'
'-x, -y, -z'

loop_
_atom_site_label
_atom_site_type_symbol
_atom_site_fract_x
_atom_site_fract_y
_atom_site_fract_z
_atom_site_U_iso_or_equiv
_atom_site_adp_type
_atom_site_occupancy
_atom_site_symmetry_multiplicity
_atom_site_calc_flag
_atom_site_refinement_flags
O2 O -0.0091(2) 0.2921(4) -0.04969(15) 0.0636(9) Uani 1 1 d .
O3 O 0.1618(3) 0.1635(4) -0.12969(16) 0.0744(9) Uani 1 1 d .
O1 O 0.3147(3) 0.5236(4) 0.32662(19) 0.0771(10) Uani 1 1 d .
N3 N 0.3324(2) -0.0055(4) 0.31593(17) 0.0444(8) Uani 1 1 d .
C11 C 0.1958(3) 0.1327(5) 0.5655(2) 0.0534(11) Uani 1 1 d .
N1 N 0.5879(3) 0.2709(4) 0.24652(19) 0.0523(9) Uani 1 1 d .
C25 C 0.1077(3) 0.1991(5) -0.0528(2) 0.0474(10) Uani 1 1 d .
C16 C 0.2661(3) 0.1421(4) 0.4761(2) 0.0434(9) Uani 1 1 d .
C7 C 0.3101(3) 0.2889(5) 0.4588(2) 0.0491(10) Uani 1 1 d .
N2 N 0.4037(3) 0.3063(4) 0.38352(18) 0.0484(8) Uani 1 1 d .
H2N H 0.4706 0.2392 0.3750 0.058 Uiso 1 1 calc R
C10 C 0.1580(4) 0.2660(6) 0.6236(2) 0.0689(14) Uani 1 1 d .
H10 H 0.1103 0.2593 0.6803 0.083 Uiso 1 1 calc R
C21 C 0.1345(3) 0.1460(4) 0.2252(2) 0.0439(9) Uani 1 1 d .
H21 H 0.0859 0.1761 0.2813 0.053 Uiso 1 1 calc R
C24 C 0.1588(3) 0.1471(4) 0.0467(2) 0.0424(9) Uani 1 1 d .
C18 C 0.4507(3) -0.0910(5) 0.1831(2) 0.0540(10) Uani 1 1 d .
H18 H 0.5182 -0.1403 0.1441 0.065 Uiso 1 1 calc R
C5 C 0.5069(3) 0.3944(5) 0.2464(2) 0.0479(10) Uani 1 1 d .
C19 C 0.3307(3) 0.0028(4) 0.1477(2) 0.0426(9) Uani 1 1 d .
C20 C 0.2572(3) 0.0523(4) 0.2328(2) 0.0392(8) Uani 1 1 d .
C3 C 0.6160(4) 0.4760(6) 0.1108(3) 0.0717(14) Uani 1 1 d .
H3 H 0.6279 0.5461 0.0668 0.086 Uiso 1 1 calc R
C8 C 0.2697(4) 0.4162(5) 0.5171(2) 0.0669(12) Uani 1 1 d .
H8 H 0.2956 0.5114 0.5024 0.080 Uiso 1 1 calc R
C12 C 0.1665(4) -0.0089(6) 0.5949(3) 0.0634(13) Uani 1 1 d .
H12 H 0.1251 -0.0129 0.6545 0.076 Uiso 1 1 calc R
C6 C 0.3987(3) 0.4173(5) 0.3238(2) 0.0533(11) Uani 1 1 d .
C22 C 0.0872(3) 0.1927(4) 0.1328(2) 0.0451(9) Uani 1 1 d .
H22 H 0.0056 0.2563 0.1264 0.054 Uiso 1 1 calc R
C23 C 0.2802(3) 0.0523(4) 0.0550(2) 0.0452(9) Uani 1 1 d .
H23 H 0.3277 0.0220 -0.0015 0.054 Uiso 1 1 calc R
C15 C 0.2852(3) 0.0014(4) 0.4151(2) 0.0435(9) Uani 1 1 d .
C2 C 0.6971(4) 0.3450(6) 0.1074(3) 0.0682(14) Uani 1 1 d .
H2 H 0.7618 0.3237 0.0591 0.082 Uiso 1 1 calc R
C17 C 0.4479(3) -0.0949(5) 0.2836(3) 0.0534(10) Uani 1 1 d .
H17 H 0.5133 -0.1490 0.3251 0.064 Uiso 1 1 calc R
C26 C -0.0704(4) 0.3481(6) -0.1433(3) 0.0725(14) Uani 1 1 d .
H26A H 0.0079 0.4047 -0.1659 0.109 Uiso 1 1 calc R
H26B H -0.1532 0.4123 -0.1313 0.109 Uiso 1 1 calc R
H26C H -0.1066 0.2644 -0.1950 0.109 Uiso 1 1 calc R
C1 C 0.6808(4) 0.2467(5) 0.1762(3) 0.0645(12) Uani 1 1 d .
H1 H 0.7368 0.1596 0.1737 0.077 Uiso 1 1 calc R
C9 C 0.1893(5) 0.4039(6) 0.5990(3) 0.0806(16) Uani 1 1 d .
H9 H 0.1577 0.4904 0.6360 0.097 Uiso 1 1 calc R
C13 C 0.1968(4) -0.1388(6) 0.5390(3) 0.0696(13) Uani 1 1 d .
H13 H 0.1809 -0.2311 0.5615 0.084 Uiso 1 1 calc R
C4 C 0.5169(4) 0.5000(5) 0.1813(3) 0.0621(11) Uani 1 1 d .
H4 H 0.4585 0.5853 0.1847 0.075 Uiso 1 1 calc R
C14 C 0.2532(4) -0.1340(5) 0.4457(3) 0.0589(11) Uani 1 1 d .
H14 H 0.2685 -0.2238 0.4049 0.071 Uiso 1 1 calc R

loop_
_atom_site_aniso_label
_atom_site_aniso_U_11
_atom_site_aniso_U_22
_atom_site_aniso_U_33
_atom_site_aniso_U_23
_atom_site_aniso_U_13
_atom_site_aniso_U_12
O2 0.0646(14) 0.092(3) 0.0408(13) 0.0266(13) 0.0100(10) 0.0265(13)
O3 0.0879(18) 0.101(3) 0.0432(13) 0.0239(14) 0.0247(12) 0.0300(15)
O1 0.0921(19) 0.072(3) 0.0795(18) 0.0249(16) 0.0369(14) 0.0316(16)
N3 0.0431(13) 0.051(3) 0.0402(14) 0.0123(13) 0.0047(11) 0.0104(12)
C11 0.0478(17) 0.079(4) 0.0324(16) 0.0118(18) -0.0005(13) -0.0082(16)
N1 0.0520(15) 0.055(3) 0.0535(16) 0.0152(15) 0.0114(12) 0.0052(13)
C25 0.0501(18) 0.052(3) 0.0421(18) 0.0128(16) 0.0074(14) -0.0001(15)
C16 0.0381(15) 0.058(3) 0.0329(15) 0.0107(15) -0.0023(12) -0.0009(14)
C7 0.0484(17) 0.061(4) 0.0359(16) 0.0041(16) 0.0051(13) -0.0056(15)
N2 0.0489(14) 0.052(3) 0.0471(15) 0.0127(15) 0.0113(11) 0.0001(12)
C10 0.073(2) 0.093(5) 0.0390(18) -0.002(2) 0.0160(16) -0.012(2)
C21 0.0422(15) 0.059(3) 0.0327(16) 0.0100(15) 0.0086(12) 0.0109(14)
C24 0.0436(16) 0.052(3) 0.0329(15) 0.0094(15) 0.0057(12) 0.0016(14)
C18 0.0533(19) 0.053(3) 0.061(2) 0.0141(18) 0.0209(15) 0.0171(16)
C5 0.0460(17) 0.053(3) 0.0465(18) 0.0140(17) 0.0058(13) 0.0006(15)
C19 0.0435(16) 0.042(3) 0.0429(17) 0.0066(15) 0.0090(13) 0.0055(13)
C20 0.0380(15) 0.043(3) 0.0365(16) 0.0081(15) 0.0036(12) 0.0035(13)
C3 0.063(2) 0.094(5) 0.068(2) 0.041(3) 0.0148(18) 0.001(2)
C8 0.089(3) 0.058(4) 0.052(2) -0.002(2) 0.0178(18) -0.013(2)
C12 0.061(2) 0.087(5) 0.0451(19) 0.024(2) 0.0076(16) -0.007(2)
C6 0.0531(19) 0.055(4) 0.053(2) 0.0081(19) 0.0112(15) 0.0038(16)
C22 0.0383(15) 0.058(3) 0.0391(17) 0.0091(16) 0.0047(12) 0.0096(14)
C23 0.0514(17) 0.046(3) 0.0409(17) 0.0049(15) 0.0160(13) 0.0038(15)
C15 0.0419(16) 0.052(3) 0.0379(16) 0.0174(16) -0.0011(12) 0.0042(14)
C2 0.052(2) 0.097(5) 0.063(2) 0.026(2) 0.0184(17) 0.008(2)
C17 0.0456(17) 0.053(3) 0.065(2) 0.0174(18) 0.0096(15) 0.0162(15)
C26 0.072(2) 0.101(5) 0.050(2) 0.035(2) 0.0033(17) 0.020(2)
C1 0.054(2) 0.078(4) 0.065(2) 0.014(2) 0.0165(17) 0.0130(18)
C9 0.100(3) 0.083(5) 0.054(2) -0.020(2) 0.028(2) -0.016(3)
C13 0.074(2) 0.080(5) 0.063(2) 0.046(3) 0.0049(19) 0.001(2)
C4 0.064(2) 0.063(4) 0.067(2) 0.029(2) 0.0140(17) 0.0125(18)
C14 0.065(2) 0.058(4) 0.058(2) 0.024(2) 0.0057(16) 0.0087(17)

loop_
_atom_type_symbol
_atom_type_description
_atom_type_scat_dispersion_real
_atom_type_scat_dispersion_imag
_atom_type_scat_source
C C 0.0033 0.0016 'International Tables Vol C Tables 4.2.6.8 and 6.1.1.4'
H H 0.0000 0.0000 'International Tables Vol C Tables 4.2.6.8 and 6.1.1.4'
N N 0.0061 0.0033 'International Tables Vol C Tables 4.2.6.8 and 6.1.1.4'
O O 0.0106 0.0060 'International Tables Vol C Tables 4.2.6.8 and 6.1.1.4'

loop_
_citation_id
_citation_doi
_citation_year
1 10.1021/acs.joc.7b00615 2017

loop_
_geom_angle_atom_site_label_1
_geom_angle_atom_site_label_2
_geom_angle_atom_site_label_3
_geom_angle
C25 O2 C26 117.5(2)
C20 N3 C17 108.3(2)
C20 N3 C15 126.3(2)
C17 N3 C15 124.6(3)
C10 C11 C12 120.3(3)
C10 C11 C16 119.6(4)
C12 C11 C16 120.1(4)
C5 N1 C1 117.1(3)
O3 C25 O2 122.2(3)
O3 C25 C24 125.2(3)
O2 C25 C24 112.6(2)
C7 C16 C15 127.3(3)
C7 C16 C11 116.8(3)
C15 C16 C11 115.9(3)
C8 C7 N2 118.6(4)
C8 C7 C16 121.2(3)
N2 C7 C16 120.1(3)
C6 N2 C7 126.8(3)
C9 C10 C11 121.6(3)
C22 C21 C20 117.8(3)
C23 C24 C22 119.8(3)
C23 C24 C25 118.8(3)
C22 C24 C25 121.4(3)
C17 C18 C19 107.4(3)
N1 C5 C4 124.1(3)
N1 C5 C6 116.4(3)
C4 C5 C6 119.4(4)
C23 C19 C20 118.8(3)
C23 C19 C18 134.5(3)
C20 C19 C18 106.7(3)
N3 C20 C21 130.3(2)
N3 C20 C19 107.7(3)
C21 C20 C19 121.9(3)
C4 C3 C2 118.3(4)
C7 C8 C9 120.5(4)
C13 C12 C11 121.7(3)
O1 C6 N2 126.0(3)
O1 C6 C5 121.3(4)
N2 C6 C5 112.7(3)
C21 C22 C24 121.8(3)
C24 C23 C19 119.8(3)
C14 C15 C16 121.7(3)
C14 C15 N3 116.3(3)
C16 C15 N3 121.9(3)
C1 C2 C3 119.3(3)
C18 C17 N3 109.9(3)
N1 C1 C2 122.8(4)
C10 C9 C8 119.8(4)
C12 C13 C14 119.5(4)
C5 C4 C3 118.3(4)
C15 C14 C13 120.5(4)

loop_
_geom_bond_atom_site_label_1
_geom_bond_atom_site_label_2
_geom_bond_distance
O2 C25 1.343(4)
O2 C26 1.444(4)
O3 C25 1.205(3)
O1 C6 1.218(5)
N3 C20 1.376(4)
N3 C17 1.395(4)
N3 C15 1.441(3)
C11 C10 1.404(6)
C11 C12 1.405(6)
C11 C16 1.440(4)
N1 C5 1.328(5)
N1 C1 1.340(4)
C25 C24 1.477(4)
C16 C7 1.420(5)
C16 C15 1.428(5)
C7 C8 1.373(5)
C7 N2 1.419(3)
N2 C6 1.352(5)
C10 C9 1.351(6)
C21 C22 1.366(4)
C21 C20 1.387(4)
C24 C23 1.384(5)
C24 C22 1.412(4)
C18 C17 1.351(4)
C18 C19 1.433(5)
C5 C4 1.377(5)
C5 C6 1.511(4)
C19 C23 1.384(4)
C19 C20 1.417(4)
C3 C4 1.381(5)
C3 C2 1.384(7)
C8 C9 1.407(4)
C12 C13 1.346(6)
C15 C14 1.367(5)
C2 C1 1.374(5)
C13 C14 1.416(4)
